data_1575973
loop_
_publ_author_name
'Atwi, Boshra'
'Wang, Dongren'
'Bruckner, Johanna R.'
'Frey, Wolfgang'
'Buchmeiser, Michael R.'

_publ_section_title
;
 Confinement-induced Z-selectivity in the rhodium N-heterocyclic
 carbene-catalyzed hydroboration of terminal alkynes
;
_journal_issue 23
_journal_name_full 'Catalysis Science &amp; Technology'
_journal_page_first 7059
_journal_page_last 7066
_journal_paper_doi 10.1039/D5CY00860C
_journal_volume 15
_journal_year 2025
_chemical_formula_moiety 'C28 H38 Cl N3 O3 Rh Si, B F4, C H2 Cl2'
_chemical_formula_sum 'C29 H40 B Cl3 F4 N3 O3 Rh Si'
_chemical_formula_weight 802.80
_chemical_name_common Rh6
_space_group_crystal_system monoclinic
_space_group_IT_number 14
_space_group_name_Hall '-P 2ybc'
_space_group_name_H-M_alt 'P 1 21/c 1'
_atom_sites_solution_hydrogens mixed
_atom_sites_solution_primary iterative
_atom_sites_solution_secondary difmap
_audit_creation_method SHELXL-2014/7
_audit_update_record
;
2025-06-30 deposited with the CCDC.	2025-10-07 downloaded from the CCDC.
;
_cell_angle_alpha 90
_cell_angle_beta 98.181(2)
_cell_angle_gamma 90
_cell_formula_units_Z 4
_cell_length_a 7.1810(6)
_cell_length_b 19.2695(18)
_cell_length_c 25.099(2)
_cell_measurement_reflns_used 5377
_cell_measurement_temperature 145(2)
_cell_measurement_theta_max 26.441
_cell_measurement_theta_min 1.639
_cell_volume 3437.7(5)
_computing_cell_refinement 'Bruker APEXI Software Suite, 2008'
_computing_data_collection 'Bruker APEXI Software Suite, 2008'
_computing_data_reduction 'Bruker APEXI Software Suite, 2008'
_computing_molecular_graphics 'SHELXTL-plus, XP (Sheldrick, 1998'
_computing_structure_refinement 'SHELXL-2014/7 (Sheldrick, 2014)'
_computing_structure_solution 'SHELXL-2014/7 (Sheldrick, 2014)'
_diffrn_ambient_temperature 145(2)
_diffrn_measured_fraction_theta_full 0.987
_diffrn_measured_fraction_theta_max 0.983
_diffrn_measurement_device_type 'Bruker Kappa APEXII Duo'
_diffrn_measurement_method 'Omega + Phi Scans'
_diffrn_radiation_type MoK\a
_diffrn_radiation_wavelength 0.71073
_diffrn_reflns_av_R_equivalents 0.0598
_diffrn_reflns_av_unetI/netI 0.0767
_diffrn_reflns_Laue_measured_fraction_full 0.987
_diffrn_reflns_Laue_measured_fraction_max 0.983
_diffrn_reflns_limit_h_max 8
_diffrn_reflns_limit_h_min -8
_diffrn_reflns_limit_k_max 23
_diffrn_reflns_limit_k_min -23
_diffrn_reflns_limit_l_max 31
_diffrn_reflns_limit_l_min -31
_diffrn_reflns_number 25627
_diffrn_reflns_point_group_measured_fraction_full 0.987
_diffrn_reflns_point_group_measured_fraction_max 0.983
_diffrn_reflns_theta_full 25.242
_diffrn_reflns_theta_max 26.441
_diffrn_reflns_theta_min 1.639
_diffrn_source 'fine-focus sealed tube'
_exptl_absorpt_coefficient_mu 0.822
_exptl_absorpt_correction_T_max 0.9186
_exptl_absorpt_correction_T_min 0.7826
_exptl_absorpt_correction_type numerical
_exptl_absorpt_process_details 'SADABS (Bruker, 2008)'
_exptl_crystal_colour orange
_exptl_crystal_density_diffrn 1.551
_exptl_crystal_description prism
_exptl_crystal_F_000 1640
_exptl_crystal_size_max 0.360
_exptl_crystal_size_mid 0.183
_exptl_crystal_size_min 0.154
_refine_diff_density_max 1.405
_refine_diff_density_min -0.719
_refine_diff_density_rms 0.114
_refine_ls_extinction_method none
_refine_ls_goodness_of_fit_ref 1.048
_refine_ls_hydrogen_treatment constr
_refine_ls_matrix_type full
_refine_ls_number_parameters 435
_refine_ls_number_reflns 6981
_refine_ls_number_restraints 145
_refine_ls_restrained_S_all 1.370
_refine_ls_R_factor_all 0.0817
_refine_ls_R_factor_gt 0.0530
_refine_ls_shift/su_max 0.001
_refine_ls_shift/su_mean 0.000
_refine_ls_structure_factor_coef Fsqd
_refine_ls_weighting_details 'w=1/[\s^2^(Fo^2^)+(0.0632P)^2^+4.2193P] where P=(Fo^2^+2Fc^2^)/3'
_refine_ls_weighting_scheme calc
_refine_ls_wR_factor_gt 0.1167
_refine_ls_wR_factor_ref 0.1320
_reflns_Friedel_coverage 0.000
_reflns_number_gt 5377
_reflns_number_total 6981
_reflns_threshold_expression 'I > 2\s(I)'
_cod_data_source_file d5cy00860c2.cif
_cod_data_source_block buch359
_cod_depositor_comments 'Adding full bibliography for 1575973--1575975.cif.'
_cod_original_sg_symbol_H-M 'P 21/c'
_cod_database_code 1575973
_shelx_shelxl_version_number 2014/7
_shelx_space_group_comment
;
The symmetry employed for this shelxl refinement is uniquely defined
by the following loop, which should always be used as a source of
symmetry information in preference to the above space-group names.
They are only intended as comments.
;
_shelx_estimated_absorpt_t_min 0.756
_shelx_estimated_absorpt_t_max 0.884

loop_
_space_group_symop_operation_xyz
'x, y, z'
'-x, y+1/2, -z+1/2'
'-x, -y, -z'
'x, -y-1/2, z-1/2'

loop_
_atom_site_label
_atom_site_type_symbol
_atom_site_fract_x
_atom_site_fract_y
_atom_site_fract_z
_atom_site_U_iso_or_equiv
_atom_site_adp_type
_atom_site_occupancy
_atom_site_site_symmetry_order
_atom_site_calc_flag
_atom_site_refinement_flags_posn
_atom_site_refinement_flags_adp
_atom_site_refinement_flags_occupancy
_atom_site_disorder_assembly
_atom_site_disorder_group
Rh1 Rh 0.25356(6) 0.27616(2) 0.19330(2) 0.01768(12) Uani 1 1 d . . . . .
Cl1 Cl 0.0213(2) 0.18726(8) 0.17258(6) 0.0286(4) Uani 1 1 d . . . . .
Si1 Si -0.2411(3) 0.10691(10) -0.02256(7) 0.0313(4) Uani 1 1 d . . . . .
N1 N 0.0828(6) 0.4030(2) 0.13907(17) 0.0178(10) Uani 1 1 d . . . . .
C1 C 0.1351(8) 0.3360(3) 0.1321(2) 0.0198(12) Uani 1 1 d . . . . .
O1 O -0.1705(7) 0.0471(3) -0.06077(18) 0.0423(12) Uani 1 1 d . . . . .
N2 N 0.1010(7) 0.3251(2) 0.07919(17) 0.0196(10) Uani 1 1 d . . . . .
O2 O -0.3361(7) 0.0747(3) 0.02638(17) 0.0399(12) Uani 1 1 d . . . . .
C2 C 0.0150(9) 0.4326(3) 0.0893(2) 0.0263(14) Uani 1 1 d . . . . .
H2 H -0.0307 0.4786 0.0831 0.032 Uiso 1 1 calc R U . . .
N3 N 0.0697(6) 0.3294(2) 0.23771(17) 0.0174(10) Uani 1 1 d . . . . .
O3 O -0.4059(8) 0.1496(3) -0.05889(19) 0.0505(14) Uani 1 1 d . . . . .
C3 C 0.0269(9) 0.3844(3) 0.0527(2) 0.0266(14) Uani 1 1 d . . . . .
H3 H -0.0087 0.3893 0.0149 0.032 Uiso 1 1 calc R U . . .
C4 C 0.0870(7) 0.4386(3) 0.1897(2) 0.0172(11) Uani 1 1 d . . . . .
C5 C 0.0971(9) 0.5091(3) 0.1903(2) 0.0250(13) Uani 1 1 d . . . . .
H5 H 0.1165 0.5336 0.1587 0.030 Uiso 1 1 calc R U . . .
C6 C 0.0785(9) 0.5455(3) 0.2378(2) 0.0296(15) Uani 1 1 d . . . . .
H6 H 0.0867 0.5947 0.2382 0.035 Uiso 1 1 calc R U . . .
C7 C 0.0494(9) 0.5120(3) 0.2825(2) 0.0282(14) Uani 1 1 d . . . . .
H7 H 0.0355 0.5376 0.3141 0.034 Uiso 1 1 calc R U . . .
C8 C 0.0393(8) 0.4387(3) 0.2830(2) 0.0235(13) Uani 1 1 d . . . . .
C9 C 0.0678(7) 0.4012(3) 0.2370(2) 0.0181(12) Uani 1 1 d . . . . .
C10 C 0.0187(8) 0.2965(3) 0.2797(2) 0.0239(14) Uani 1 1 d . . . . .
H10 H 0.0084 0.2474 0.2785 0.029 Uiso 1 1 calc R U . . .
C11 C -0.0206(9) 0.3316(3) 0.3258(2) 0.0280(14) Uani 1 1 d . . . . .
H11 H -0.0592 0.3064 0.3549 0.034 Uiso 1 1 calc R U . . .
C12 C -0.0032(9) 0.4015(3) 0.3285(2) 0.0288(14) Uani 1 1 d . . . . .
H12 H -0.0193 0.4255 0.3606 0.035 Uiso 1 1 calc R U . . .
C13 C 0.5167(8) 0.3232(3) 0.2230(2) 0.0255(14) Uani 1 1 d . . . . .
C14 C 0.4828(8) 0.2715(4) 0.2624(2) 0.0278(14) Uani 1 1 d . . . . .
C15 C 0.4677(9) 0.2073(3) 0.2386(3) 0.0282(15) Uani 1 1 d . . . . .
C16 C 0.4978(9) 0.2151(3) 0.1826(2) 0.0265(13) Uani 1 1 d . . . . .
C17 C 0.5380(8) 0.2860(3) 0.1743(2) 0.0255(14) Uani 1 1 d . . . . .
C18 C 0.5541(9) 0.3992(4) 0.2329(3) 0.0330(16) Uani 1 1 d . . . . .
H18A H 0.6898 0.4076 0.2383 0.050 Uiso 1 1 d . U . . .
H18B H 0.5013 0.4137 0.2652 0.050 Uiso 1 1 d . U . . .
H18C H 0.4946 0.4261 0.2019 0.050 Uiso 1 1 d . U . . .
C19 C 0.4656(9) 0.2876(4) 0.3201(2) 0.0358(17) Uani 1 1 d . . . . .
H19A H 0.3782 0.2545 0.3330 0.054 Uiso 1 1 d . U . . .
H19B H 0.4171 0.3348 0.3226 0.054 Uiso 1 1 d . U . . .
H19C H 0.5890 0.2837 0.3420 0.054 Uiso 1 1 d . U . . .
C20 C 0.4318(10) 0.1392(4) 0.2642(3) 0.0394(18) Uani 1 1 d . . . . .
H20A H 0.5514 0.1191 0.2808 0.059 Uiso 1 1 d . U . . .
H20B H 0.3707 0.1072 0.2365 0.059 Uiso 1 1 d . U . . .
H20C H 0.3495 0.1463 0.2916 0.059 Uiso 1 1 d . U . . .
C21 C 0.5117(10) 0.1573(4) 0.1442(3) 0.0376(17) Uani 1 1 d . . . . .
H21A H 0.5094 0.1763 0.1077 0.056 Uiso 1 1 d . U . . .
H21B H 0.4057 0.1256 0.1446 0.056 Uiso 1 1 d . U . . .
H21C H 0.6301 0.1322 0.1545 0.056 Uiso 1 1 d . U . . .
C22 C 0.5970(9) 0.3172(4) 0.1251(3) 0.0330(16) Uani 1 1 d . . . . .
H22A H 0.7332 0.3124 0.1265 0.050 Uiso 1 1 d . U . . .
H22B H 0.5625 0.3663 0.1232 0.050 Uiso 1 1 d . U . . .
H22C H 0.5330 0.2930 0.0932 0.050 Uiso 1 1 d . U . . .
C23 C 0.1257(9) 0.2595(3) 0.0516(2) 0.0235(13) Uani 1 1 d . . . . .
H23A H 0.2031 0.2277 0.0767 0.028 Uiso 1 1 calc R U . . .
H23B H 0.1940 0.2683 0.0207 0.028 Uiso 1 1 calc R U . . .
C24 C -0.0612(9) 0.2249(4) 0.0316(2) 0.0282(13) Uani 1 1 d . . . . .
H24A H -0.1410 0.2571 0.0075 0.034 Uiso 1 1 calc R U . . .
H24B H -0.1275 0.2139 0.0625 0.034 Uiso 1 1 calc R U . . .
C25 C -0.0304(9) 0.1574(3) 0.0007(2) 0.0307(15) Uani 1 1 d . . . . .
H25A H 0.0580 0.1275 0.0244 0.037 Uiso 1 1 calc R U . . .
H25B H 0.0310 0.1696 -0.0310 0.037 Uiso 1 1 calc R U . . .
C26 C -0.2895(12) -0.0044(5) -0.0875(3) 0.057(2) Uani 1 1 d . . . . .
H26A H -0.3566 -0.0282 -0.0613 0.086 Uiso 1 1 d . U . . .
H26B H -0.2145 -0.0379 -0.1044 0.086 Uiso 1 1 d . U . . .
H26C H -0.3814 0.0176 -0.1150 0.086 Uiso 1 1 d . U . . .
C27 C -0.2349(14) 0.0316(6) 0.0654(4) 0.082(4) Uani 1 1 d . . . . .
H27A H -0.1005 0.0356 0.0635 0.123 Uiso 1 1 d . U . . .
H27B H -0.2749 -0.0169 0.0583 0.123 Uiso 1 1 d . U . . .
H27C H -0.2607 0.0450 0.1011 0.123 Uiso 1 1 d . U . . .
C28 C -0.5405(13) 0.1889(5) -0.0406(4) 0.068(3) Uani 1 1 d . . . . .
H28A H -0.6597 0.1633 -0.0456 0.102 Uiso 1 1 d . U . . .
H28B H -0.5550 0.2323 -0.0606 0.102 Uiso 1 1 d . U . . .
H28C H -0.5029 0.1983 -0.0022 0.102 Uiso 1 1 d . U . . .
B1 B 0.9932(10) 0.3348(3) 0.8921(2) 0.0303(17) Uani 1 1 d D . . . .
F1 F 0.9881(6) 0.39541(19) 0.91902(14) 0.0459(11) Uani 1 1 d D . . . .
F2 F 1.0247(18) 0.2810(5) 0.9219(3) 0.089(3) Uani 0.625(9) 1 d D U P A 1
F3 F 1.1275(13) 0.3395(5) 0.8574(3) 0.073(2) Uani 0.625(9) 1 d D U P A 1
F4 F 0.8336(11) 0.3281(4) 0.8542(4) 0.071(3) Uani 0.625(9) 1 d D U P A 1
F2A F 1.1230(19) 0.2914(6) 0.9266(5) 0.063(3) Uani 0.375(9) 1 d D U P A 2
F3A F 1.024(3) 0.3406(9) 0.8455(5) 0.085(4) Uani 0.375(9) 1 d D U P A 2
F4A F 0.8393(15) 0.2990(6) 0.8931(7) 0.083(3) Uani 0.375(9) 1 d D U P A 2
C1X C 0.4985(13) 0.3995(4) 0.9212(3) 0.056(2) Uani 1 1 d . . . . .
H1X1 H 0.3904 0.3707 0.9054 0.067 Uiso 1 1 calc R U . . .
H1X2 H 0.6139 0.3774 0.9117 0.067 Uiso 1 1 calc R U . . .
Cl1X Cl 0.4762(5) 0.48033(13) 0.89143(11) 0.0885(9) Uani 1 1 d . . . . .
Cl2X Cl 0.5096(5) 0.39789(17) 0.98976(10) 0.0953(10) Uani 1 1 d . . . . .

loop_
_atom_site_aniso_label
_atom_site_aniso_U_11
_atom_site_aniso_U_22
_atom_site_aniso_U_33
_atom_site_aniso_U_23
_atom_site_aniso_U_13
_atom_site_aniso_U_12
Rh1 0.0201(2) 0.0164(2) 0.0163(2) -0.0004(2) 0.00164(16) 0.0000(2)
Cl1 0.0320(8) 0.0240(8) 0.0286(8) 0.0013(6) -0.0001(6) -0.0079(7)
Si1 0.0372(10) 0.0323(11) 0.0250(9) -0.0054(8) 0.0068(8) -0.0063(9)
N1 0.025(3) 0.018(3) 0.010(2) 0.0012(19) 0.0025(19) 0.000(2)
C1 0.023(3) 0.019(3) 0.017(3) -0.001(2) 0.002(2) -0.002(3)
O1 0.052(3) 0.040(3) 0.037(3) -0.016(2) 0.015(2) -0.014(2)
N2 0.026(3) 0.017(3) 0.015(2) -0.0022(19) 0.0008(19) 0.000(2)
O2 0.044(3) 0.045(3) 0.032(3) 0.002(2) 0.012(2) 0.000(2)
C2 0.039(4) 0.017(3) 0.022(3) 0.000(3) 0.000(3) 0.004(3)
N3 0.018(2) 0.019(3) 0.016(2) 0.001(2) 0.0028(18) 0.000(2)
O3 0.051(3) 0.065(4) 0.034(3) 0.006(3) 0.001(2) 0.003(3)
C3 0.035(3) 0.030(4) 0.014(3) 0.005(3) 0.003(2) 0.002(3)
C4 0.019(3) 0.017(3) 0.015(3) -0.001(2) 0.001(2) -0.002(2)
C5 0.033(3) 0.017(3) 0.025(3) 0.000(3) 0.005(3) -0.002(3)
C6 0.041(4) 0.017(3) 0.029(3) -0.006(3) 0.001(3) 0.003(3)
C7 0.044(4) 0.023(3) 0.018(3) -0.012(3) 0.002(3) 0.005(3)
C8 0.024(3) 0.026(3) 0.020(3) 0.001(2) 0.002(2) 0.003(3)
C9 0.018(3) 0.021(3) 0.016(3) -0.002(2) 0.003(2) -0.001(2)
C10 0.021(3) 0.025(3) 0.027(3) 0.005(3) 0.008(2) -0.002(3)
C11 0.034(4) 0.028(4) 0.023(3) 0.009(3) 0.007(3) 0.002(3)
C12 0.036(3) 0.036(4) 0.015(3) -0.005(3) 0.002(3) 0.006(3)
C13 0.016(3) 0.029(4) 0.029(3) -0.006(3) -0.004(2) -0.002(3)
C14 0.021(3) 0.036(4) 0.024(3) 0.004(3) -0.004(2) 0.006(3)
C15 0.023(3) 0.025(4) 0.034(3) 0.010(3) -0.005(3) 0.009(3)
C16 0.024(3) 0.026(4) 0.030(3) -0.002(3) 0.006(3) 0.010(3)
C17 0.019(3) 0.033(4) 0.024(3) 0.000(3) 0.002(2) 0.002(3)
C18 0.026(3) 0.033(4) 0.037(4) -0.012(3) -0.006(3) -0.007(3)
C19 0.029(3) 0.057(5) 0.021(3) -0.002(3) -0.001(2) -0.002(3)
C20 0.034(4) 0.032(4) 0.051(5) 0.014(3) 0.000(3) 0.007(3)
C21 0.045(4) 0.024(4) 0.043(4) -0.012(3) 0.003(3) 0.010(3)
C22 0.029(4) 0.039(4) 0.033(4) 0.004(3) 0.012(3) -0.001(3)
C23 0.028(3) 0.023(3) 0.019(3) -0.006(2) 0.003(2) -0.002(3)
C24 0.029(3) 0.031(3) 0.024(3) -0.007(3) 0.003(2) 0.000(3)
C25 0.039(4) 0.030(4) 0.023(3) -0.007(3) 0.002(3) -0.006(3)
C26 0.064(5) 0.055(6) 0.056(5) -0.022(4) 0.021(4) -0.026(5)
C27 0.077(7) 0.111(9) 0.068(6) 0.049(6) 0.039(5) 0.044(6)
C28 0.062(6) 0.082(7) 0.061(6) 0.002(5) 0.017(5) 0.017(5)
B1 0.050(5) 0.021(4) 0.018(4) 0.004(3) 0.001(3) 0.002(4)
F1 0.078(3) 0.030(2) 0.027(2) -0.0053(18) 0.001(2) 0.011(2)
F2 0.143(7) 0.047(4) 0.064(4) -0.009(4) -0.026(5) 0.012(5)
F3 0.064(5) 0.085(5) 0.074(5) -0.036(4) 0.020(4) -0.004(5)
F4 0.068(4) 0.051(4) 0.080(5) -0.028(4) -0.038(4) 0.015(4)
F2A 0.072(6) 0.043(6) 0.065(5) -0.007(5) -0.015(5) 0.012(6)
F3A 0.100(7) 0.075(6) 0.078(6) -0.018(5) 0.002(6) 0.012(6)
F4A 0.092(6) 0.048(6) 0.103(6) -0.036(5) -0.009(6) 0.012(5)
C1X 0.067(6) 0.056(6) 0.047(5) -0.001(4) 0.014(4) -0.001(5)
Cl1X 0.142(3) 0.0508(15) 0.0813(17) 0.0126(13) 0.0462(18) 0.0105(16)
Cl2X 0.138(3) 0.100(2) 0.0448(13) 0.0001(14) 0.0016(15) -0.011(2)

loop_
_atom_type_symbol
_atom_type_description
_atom_type_scat_dispersion_real
_atom_type_scat_dispersion_imag
_atom_type_scat_source
C C 0.0033 0.0016 'International Tables Vol C Tables 4.2.6.8 and 6.1.1.4'
H H 0.0000 0.0000 'International Tables Vol C Tables 4.2.6.8 and 6.1.1.4'
B B 0.0013 0.0007 'International Tables Vol C Tables 4.2.6.8 and 6.1.1.4'
N N 0.0061 0.0033 'International Tables Vol C Tables 4.2.6.8 and 6.1.1.4'
O O 0.0106 0.0060 'International Tables Vol C Tables 4.2.6.8 and 6.1.1.4'
F F 0.0171 0.0103 'International Tables Vol C Tables 4.2.6.8 and 6.1.1.4'
Si Si 0.0817 0.0704 'International Tables Vol C Tables 4.2.6.8 and 6.1.1.4'
Cl Cl 0.1484 0.1585 'International Tables Vol C Tables 4.2.6.8 and 6.1.1.4'
Rh Rh -1.1178 0.9187 'International Tables Vol C Tables 4.2.6.8 and 6.1.1.4'

loop_
_geom_angle_atom_site_label_1
_geom_angle_atom_site_label_2
_geom_angle_atom_site_label_3
_geom_angle
_geom_angle_site_symmetry_1
_geom_angle_site_symmetry_3
_geom_angle_publ_flag
C1 Rh1 N3 84.0(2) . . ?
C1 Rh1 C13 106.3(2) . . ?
N3 Rh1 C13 101.4(2) . . ?
C1 Rh1 C16 118.7(2) . . ?
N3 Rh1 C16 155.54(19) . . ?
C13 Rh1 C16 65.2(2) . . ?
C1 Rh1 C17 95.3(2) . . ?
N3 Rh1 C17 138.8(2) . . ?
C13 Rh1 C17 39.2(2) . . ?
C16 Rh1 C17 38.2(2) . . ?
C1 Rh1 C15 157.2(2) . . ?
N3 Rh1 C15 117.4(2) . . ?
C13 Rh1 C15 63.9(2) . . ?
C16 Rh1 C15 39.0(2) . . ?
C17 Rh1 C15 63.9(2) . . ?
C1 Rh1 C14 143.9(2) . . ?
N3 Rh1 C14 93.3(2) . . ?
C13 Rh1 C14 38.8(2) . . ?
C16 Rh1 C14 63.2(2) . . ?
C17 Rh1 C14 63.8(2) . . ?
C15 Rh1 C14 36.0(2) . . ?
C1 Rh1 Cl1 92.21(16) . . ?
N3 Rh1 Cl1 89.63(13) . . ?
C13 Rh1 Cl1 159.19(17) . . ?
C16 Rh1 Cl1 97.82(18) . . ?
C17 Rh1 Cl1 131.52(17) . . ?
C15 Rh1 Cl1 95.38(17) . . ?
C14 Rh1 Cl1 123.87(18) . . ?
O2 Si1 O3 105.7(3) . . ?
O2 Si1 O1 112.2(3) . . ?
O3 Si1 O1 107.1(3) . . ?
O2 Si1 C25 112.5(3) . . ?
O3 Si1 C25 114.7(3) . . ?
O1 Si1 C25 104.6(3) . . ?
C1 N1 C2 109.9(5) . . ?
C1 N1 C4 126.3(4) . . ?
C2 N1 C4 123.7(5) . . ?
N2 C1 N1 105.1(5) . . ?
N2 C1 Rh1 132.0(4) . . ?
N1 C1 Rh1 122.7(4) . . ?
C26 O1 Si1 124.0(5) . . ?
C1 N2 C3 110.6(5) . . ?
C1 N2 C23 126.1(5) . . ?
C3 N2 C23 123.2(4) . . ?
C27 O2 Si1 121.7(5) . . ?
C3 C2 N1 106.6(5) . . ?
C3 C2 H2 126.7 . . ?
N1 C2 H2 126.7 . . ?
C10 N3 C9 119.0(5) . . ?
C10 N3 Rh1 116.9(4) . . ?
C9 N3 Rh1 119.0(3) . . ?
C28 O3 Si1 126.4(5) . . ?
C2 C3 N2 107.7(5) . . ?
C2 C3 H3 126.2 . . ?
N2 C3 H3 126.2 . . ?
C5 C4 C9 120.8(5) . . ?
C5 C4 N1 118.6(5) . . ?
C9 C4 N1 120.4(5) . . ?
C4 C5 C6 119.7(6) . . ?
C4 C5 H5 120.2 . . ?
C6 C5 H5 120.2 . . ?
C7 C6 C5 121.1(6) . . ?
C7 C6 H6 119.4 . . ?
C5 C6 H6 119.4 . . ?
C6 C7 C8 120.3(5) . . ?
C6 C7 H7 119.9 . . ?
C8 C7 H7 119.9 . . ?
C9 C8 C7 119.6(5) . . ?
C9 C8 C12 118.5(6) . . ?
C7 C8 C12 121.9(5) . . ?
N3 C9 C8 120.5(5) . . ?
N3 C9 C4 121.3(5) . . ?
C8 C9 C4 118.2(5) . . ?
N3 C10 C11 122.5(6) . . ?
N3 C10 H10 118.8 . . ?
C11 C10 H10 118.8 . . ?
C12 C11 C10 119.6(6) . . ?
C12 C11 H11 120.2 . . ?
C10 C11 H11 120.2 . . ?
C11 C12 C8 119.4(6) . . ?
C11 C12 H12 120.3 . . ?
C8 C12 H12 120.3 . . ?
C17 C13 C14 106.5(5) . . ?
C17 C13 C18 125.9(6) . . ?
C14 C13 C18 126.9(6) . . ?
C17 C13 Rh1 71.8(3) . . ?
C14 C13 Rh1 73.7(3) . . ?
C18 C13 Rh1 126.9(4) . . ?
C15 C14 C13 109.5(5) . . ?
C15 C14 C19 126.4(6) . . ?
C13 C14 C19 124.1(6) . . ?
C15 C14 Rh1 72.0(3) . . ?
C13 C14 Rh1 67.4(3) . . ?
C19 C14 Rh1 126.3(4) . . ?
C14 C15 C16 108.3(5) . . ?
C14 C15 C20 127.6(6) . . ?
C16 C15 C20 124.1(6) . . ?
C14 C15 Rh1 71.9(3) . . ?
C16 C15 Rh1 68.4(3) . . ?
C20 C15 Rh1 126.5(4) . . ?
C17 C16 C15 107.5(5) . . ?
C17 C16 C21 126.5(6) . . ?
C15 C16 C21 125.5(6) . . ?
C17 C16 Rh1 71.2(3) . . ?
C15 C16 Rh1 72.6(3) . . ?
C21 C16 Rh1 128.3(5) . . ?
C16 C17 C13 107.9(5) . . ?
C16 C17 C22 126.7(6) . . ?
C13 C17 C22 125.4(6) . . ?
C16 C17 Rh1 70.5(3) . . ?
C13 C17 Rh1 69.0(3) . . ?
C22 C17 Rh1 127.2(4) . . ?
C13 C18 H18A 109.6 . . ?
C13 C18 H18B 109.5 . . ?
H18A C18 H18B 109.4 . . ?
C13 C18 H18C 109.6 . . ?
H18A C18 H18C 109.5 . . ?
H18B C18 H18C 109.2 . . ?
C14 C19 H19A 109.2 . . ?
C14 C19 H19B 109.4 . . ?
H19A C19 H19B 109.4 . . ?
C14 C19 H19C 109.6 . . ?
H19A C19 H19C 109.5 . . ?
H19B C19 H19C 109.7 . . ?
C15 C20 H20A 109.6 . . ?
C15 C20 H20B 109.5 . . ?
H20A C20 H20B 109.2 . . ?
C15 C20 H20C 109.7 . . ?
H20A C20 H20C 109.5 . . ?
H20B C20 H20C 109.3 . . ?
C16 C21 H21A 109.4 . . ?
C16 C21 H21B 109.7 . . ?
H21A C21 H21B 109.4 . . ?
C16 C21 H21C 109.5 . . ?
H21A C21 H21C 109.2 . . ?
H21B C21 H21C 109.6 . . ?
C17 C22 H22A 109.4 . . ?
C17 C22 H22B 109.3 . . ?
H22A C22 H22B 109.8 . . ?
C17 C22 H22C 109.2 . . ?
H22A C22 H22C 109.6 . . ?
H22B C22 H22C 109.5 . . ?
N2 C23 C24 112.1(5) . . ?
N2 C23 H23A 109.2 . . ?
C24 C23 H23A 109.2 . . ?
N2 C23 H23B 109.2 . . ?
C24 C23 H23B 109.2 . . ?
H23A C23 H23B 107.9 . . ?
C23 C24 C25 110.6(5) . . ?
C23 C24 H24A 109.5 . . ?
C25 C24 H24A 109.5 . . ?
C23 C24 H24B 109.5 . . ?
C25 C24 H24B 109.5 . . ?
H24A C24 H24B 108.1 . . ?
C24 C25 Si1 115.9(5) . . ?
C24 C25 H25A 108.3 . . ?
Si1 C25 H25A 108.3 . . ?
C24 C25 H25B 108.3 . . ?
Si1 C25 H25B 108.3 . . ?
H25A C25 H25B 107.4 . . ?
O1 C26 H26A 109.3 . . ?
O1 C26 H26B 109.6 . . ?
H26A C26 H26B 109.8 . . ?
O1 C26 H26C 109.3 . . ?
H26A C26 H26C 109.2 . . ?
H26B C26 H26C 109.7 . . ?
O2 C27 H27A 109.7 . . ?
O2 C27 H27B 109.0 . . ?
H27A C27 H27B 109.2 . . ?
O2 C27 H27C 109.7 . . ?
H27A C27 H27C 110.1 . . ?
H27B C27 H27C 109.2 . . ?
O3 C28 H28A 109.1 . . ?
O3 C28 H28B 109.5 . . ?
H28A C28 H28B 109.9 . . ?
O3 C28 H28C 109.0 . . ?
H28A C28 H28C 109.4 . . ?
H28B C28 H28C 109.9 . . ?
F3A B1 F4A 109.6(10) . . ?
F3A B1 F1 114.8(10) . . ?
F2 B1 F1 115.1(6) . . ?
F4A B1 F1 111.3(7) . . ?
F2 B1 F4 112.7(7) . . ?
F1 B1 F4 110.2(5) . . ?
F2 B1 F3 109.7(7) . . ?
F1 B1 F3 109.1(6) . . ?
F4 B1 F3 98.9(6) . . ?
F3A B1 F2A 115.7(10) . . ?
F4A B1 F2A 99.1(8) . . ?
F1 B1 F2A 105.2(7) . . ?
Cl2X C1X Cl1X 116.1(5) . . ?
Cl2X C1X H1X1 108.3 . . ?
Cl1X C1X H1X1 108.3 . . ?
Cl2X C1X H1X2 108.3 . . ?
Cl1X C1X H1X2 108.3 . . ?
H1X1 C1X H1X2 107.4 . . ?

loop_
_geom_bond_atom_site_label_1
_geom_bond_atom_site_label_2
_geom_bond_distance
_geom_bond_site_symmetry_2
_geom_bond_publ_flag
Rh1 C1 2.009(5) . ?
Rh1 N3 2.111(4) . ?
Rh1 C13 2.132(6) . ?
Rh1 C16 2.161(6) . ?
Rh1 C17 2.170(6) . ?
Rh1 C15 2.218(5) . ?
Rh1 C14 2.217(6) . ?
Rh1 Cl1 2.3960(15) . ?
Si1 O2 1.611(5) . ?
Si1 O3 1.613(5) . ?
Si1 O1 1.626(5) . ?
Si1 C25 1.823(6) . ?
N1 C1 1.362(7) . ?
N1 C2 1.396(7) . ?
N1 C4 1.440(7) . ?
C1 N2 1.333(7) . ?
O1 C26 1.416(9) . ?
N2 C3 1.389(7) . ?
N2 C23 1.465(7) . ?
O2 C27 1.405(10) . ?
C2 C3 1.319(8) . ?
C2 H2 0.9500 . ?
N3 C10 1.325(7) . ?
N3 C9 1.383(7) . ?
O3 C28 1.357(10) . ?
C3 H3 0.9500 . ?
C4 C5 1.361(8) . ?
C4 C9 1.412(8) . ?
C5 C6 1.407(8) . ?
C5 H5 0.9500 . ?
C6 C7 1.335(9) . ?
C6 H6 0.9500 . ?
C7 C8 1.415(8) . ?
C7 H7 0.9500 . ?
C8 C9 1.403(8) . ?
C8 C12 1.417(8) . ?
C10 C11 1.402(8) . ?
C10 H10 0.9500 . ?
C11 C12 1.355(8) . ?
C11 H11 0.9500 . ?
C12 H12 0.9500 . ?
C13 C17 1.443(8) . ?
C13 C14 1.448(9) . ?
C13 C18 1.503(9) . ?
C14 C15 1.372(9) . ?
C14 C19 1.502(8) . ?
C15 C16 1.461(8) . ?
C15 C20 1.499(9) . ?
C16 C17 1.418(8) . ?
C16 C21 1.485(8) . ?
C17 C22 1.490(8) . ?
C18 H18A 0.9782 . ?
C18 H18B 0.9828 . ?
C18 H18C 0.9810 . ?
C19 H19A 0.9818 . ?
C19 H19B 0.9795 . ?
C19 H19C 0.9773 . ?
C20 H20A 0.9801 . ?
C20 H20B 0.9831 . ?
C20 H20C 0.9790 . ?
C21 H21A 0.9825 . ?
C21 H21B 0.9778 . ?
C21 H21C 0.9805 . ?
C22 H22A 0.9780 . ?
C22 H22B 0.9782 . ?
C22 H22C 0.9809 . ?
C23 C24 1.519(8) . ?
C23 H23A 0.9900 . ?
C23 H23B 0.9900 . ?
C24 C25 1.546(9) . ?
C24 H24A 0.9900 . ?
C24 H24B 0.9900 . ?
C25 H25A 0.9900 . ?
C25 H25B 0.9900 . ?
C26 H26A 0.9810 . ?
C26 H26B 0.9755 . ?
C26 H26C 0.9823 . ?
C27 H27A 0.9760 . ?
C27 H27B 0.9874 . ?
C27 H27C 0.9765 . ?
C28 H28A 0.9804 . ?
C28 H28B 0.9743 . ?
C28 H28C 0.9807 . ?
B1 F3A 1.226(15) . ?
B1 F2 1.279(8) . ?
B1 F4A 1.306(10) . ?
B1 F1 1.351(6) . ?
B1 F4 1.388(8) . ?
B1 F3 1.391(8) . ?
B1 F2A 1.444(10) . ?
C1X Cl2X 1.712(8) . ?
C1X Cl1X 1.725(9) . ?
C1X H1X1 0.9900 . ?
C1X H1X2 0.9900 . ?

loop_
_geom_torsion_atom_site_label_1
_geom_torsion_atom_site_label_2
_geom_torsion_atom_site_label_3
_geom_torsion_atom_site_label_4
_geom_torsion
_geom_torsion_site_symmetry_1
_geom_torsion_site_symmetry_2
_geom_torsion_site_symmetry_3
_geom_torsion_site_symmetry_4
_geom_torsion_publ_flag
C2 N1 C1 N2 0.4(6) . . . . ?
C4 N1 C1 N2 177.8(5) . . . . ?
C2 N1 C1 Rh1 176.6(4) . . . . ?
C4 N1 C1 Rh1 -6.0(8) . . . . ?
O2 Si1 O1 C26 57.4(6) . . . . ?
O3 Si1 O1 C26 -58.2(6) . . . . ?
C25 Si1 O1 C26 179.7(6) . . . . ?
N1 C1 N2 C3 -0.3(6) . . . . ?
Rh1 C1 N2 C3 -176.0(5) . . . . ?
N1 C1 N2 C23 -176.8(5) . . . . ?
Rh1 C1 N2 C23 7.5(9) . . . . ?
O3 Si1 O2 C27 177.5(7) . . . . ?
O1 Si1 O2 C27 61.1(8) . . . . ?
C25 Si1 O2 C27 -56.6(8) . . . . ?
C1 N1 C2 C3 -0.3(7) . . . . ?
C4 N1 C2 C3 -177.8(5) . . . . ?
O2 Si1 O3 C28 38.8(8) . . . . ?
O1 Si1 O3 C28 158.7(7) . . . . ?
C25 Si1 O3 C28 -85.8(8) . . . . ?
N1 C2 C3 N2 0.1(7) . . . . ?
C1 N2 C3 C2 0.1(7) . . . . ?
C23 N2 C3 C2 176.8(5) . . . . ?
C1 N1 C4 C5 156.5(6) . . . . ?
C2 N1 C4 C5 -26.4(8) . . . . ?
C1 N1 C4 C9 -27.9(8) . . . . ?
C2 N1 C4 C9 149.2(5) . . . . ?
C9 C4 C5 C6 -3.3(9) . . . . ?
N1 C4 C5 C6 172.3(5) . . . . ?
C4 C5 C6 C7 -0.6(10) . . . . ?
C5 C6 C7 C8 0.9(10) . . . . ?
C6 C7 C8 C9 2.6(9) . . . . ?
C6 C7 C8 C12 -175.9(6) . . . . ?
C10 N3 C9 C8 9.3(8) . . . . ?
Rh1 N3 C9 C8 -144.7(4) . . . . ?
C10 N3 C9 C4 -168.3(5) . . . . ?
Rh1 N3 C9 C4 37.8(6) . . . . ?
C7 C8 C9 N3 176.1(5) . . . . ?
C12 C8 C9 N3 -5.3(8) . . . . ?
C7 C8 C9 C4 -6.3(8) . . . . ?
C12 C8 C9 C4 172.3(5) . . . . ?
C5 C4 C9 N3 -175.8(5) . . . . ?
N1 C4 C9 N3 8.7(8) . . . . ?
C5 C4 C9 C8 6.7(8) . . . . ?
N1 C4 C9 C8 -168.9(5) . . . . ?
C9 N3 C10 C11 -6.1(8) . . . . ?
Rh1 N3 C10 C11 148.4(5) . . . . ?
N3 C10 C11 C12 -1.2(9) . . . . ?
C10 C11 C12 C8 5.2(9) . . . . ?
C9 C8 C12 C11 -2.0(9) . . . . ?
C7 C8 C12 C11 176.6(6) . . . . ?
C17 C13 C14 C15 -4.9(6) . . . . ?
C18 C13 C14 C15 -175.8(6) . . . . ?
Rh1 C13 C14 C15 59.9(4) . . . . ?
C17 C13 C14 C19 175.7(5) . . . . ?
C18 C13 C14 C19 4.8(9) . . . . ?
Rh1 C13 C14 C19 -119.5(6) . . . . ?
C17 C13 C14 Rh1 -64.8(4) . . . . ?
C18 C13 C14 Rh1 124.3(6) . . . . ?
C13 C14 C15 C16 1.9(7) . . . . ?
C19 C14 C15 C16 -178.7(6) . . . . ?
Rh1 C14 C15 C16 59.0(4) . . . . ?
C13 C14 C15 C20 -179.7(6) . . . . ?
C19 C14 C15 C20 -0.3(10) . . . . ?
Rh1 C14 C15 C20 -122.5(7) . . . . ?
C13 C14 C15 Rh1 -57.1(4) . . . . ?
C19 C14 C15 Rh1 122.3(6) . . . . ?
C14 C15 C16 C17 2.0(7) . . . . ?
C20 C15 C16 C17 -176.6(6) . . . . ?
Rh1 C15 C16 C17 63.2(4) . . . . ?
C14 C15 C16 C21 173.7(6) . . . . ?
C20 C15 C16 C21 -4.8(10) . . . . ?
Rh1 C15 C16 C21 -125.1(6) . . . . ?
C14 C15 C16 Rh1 -61.2(4) . . . . ?
C20 C15 C16 Rh1 120.3(6) . . . . ?
C15 C16 C17 C13 -5.0(7) . . . . ?
C21 C16 C17 C13 -176.6(6) . . . . ?
Rh1 C16 C17 C13 59.1(4) . . . . ?
C15 C16 C17 C22 173.4(6) . . . . ?
C21 C16 C17 C22 1.8(10) . . . . ?
Rh1 C16 C17 C22 -122.5(6) . . . . ?
C15 C16 C17 Rh1 -64.1(4) . . . . ?
C21 C16 C17 Rh1 124.3(6) . . . . ?
C14 C13 C17 C16 6.1(6) . . . . ?
C18 C13 C17 C16 177.1(6) . . . . ?
Rh1 C13 C17 C16 -60.1(4) . . . . ?
C14 C13 C17 C22 -172.4(6) . . . . ?
C18 C13 C17 C22 -1.4(10) . . . . ?
Rh1 C13 C17 C22 121.5(6) . . . . ?
C14 C13 C17 Rh1 66.1(4) . . . . ?
C18 C13 C17 Rh1 -122.9(6) . . . . ?
C1 N2 C23 C24 106.0(6) . . . . ?
C3 N2 C23 C24 -70.1(7) . . . . ?
N2 C23 C24 C25 177.7(5) . . . . ?
C23 C24 C25 Si1 176.5(4) . . . . ?
O2 Si1 C25 C24 -66.4(6) . . . . ?
O3 Si1 C25 C24 54.5(6) . . . . ?
O1 Si1 C25 C24 171.5(5) . . . . ?
